data_7105822
loop_
_publ_author_name
'Yeming Wang'
'Xihe Bi'
'Dehua Li'
'Peiqiu Liao'
'Yidong Wang'
'Jin Yang'
'Qian Zhang'
'Qun Liu'

_publ_section_title
;
 Iron-catalyzed synthesis of polysubstituted pyrroles via [4C+1N]
 cyclization of 4-acetylenic ketones with primary amines
;
_journal_name_full Chem.Commun.
_journal_page_first 809
_journal_paper_doi 10.1039/c0cc03802d
_journal_volume 47
_journal_year 2011
_chemical_formula_moiety 'C19 H17 Cl N2 O'
_chemical_formula_sum 'C19 H17 Cl N2 O'
_chemical_formula_weight 324.80
_chemical_name_systematic
;
?
;
_space_group_IT_number 14
_symmetry_cell_setting monoclinic
_symmetry_space_group_name_Hall '-P 2ybc'
_symmetry_space_group_name_H-M 'P 1 21/c 1'
_atom_sites_solution_hydrogens geom
_atom_sites_solution_primary direct
_atom_sites_solution_secondary difmap
_audit_creation_method SHELXL-97
_cell_angle_alpha 90.000(5)
_cell_angle_beta 97.444(5)
_cell_angle_gamma 90.000(5)
_cell_formula_units_Z 8
_cell_length_a 16.137(5)
_cell_length_b 10.330(5)
_cell_length_c 20.677(5)
_cell_measurement_reflns_used 6026
_cell_measurement_temperature 293(2)
_cell_measurement_theta_max 67.84
_cell_measurement_theta_min 3.01
_cell_volume 3418(2)
_computing_cell_refinement CrysAlis
_computing_data_collection 'CrysAlis (Oxford Diffraction, 2006)'
_computing_data_reduction CrysAlis
_computing_structure_refinement 'SHELXL-97 (Sheldrick, 1997)'
_computing_structure_solution 'SHELXS-97 (Sheldrick, 1997)'
_diffrn_ambient_temperature 293(2)
_diffrn_detector_area_resol_mean 10.0
_diffrn_measured_fraction_theta_full 0.971
_diffrn_measured_fraction_theta_max 0.971
_diffrn_measurement_device_type 'Oxford Diffraction Gemini R Ultra'
_diffrn_measurement_method '\w scan'
_diffrn_radiation_monochromator graphite
_diffrn_radiation_source 'fine-focus sealed tube'
_diffrn_radiation_type CuK\a
_diffrn_radiation_wavelength 1.54184
_diffrn_reflns_av_R_equivalents 0.0943
_diffrn_reflns_av_sigmaI/netI 0.0763
_diffrn_reflns_limit_h_max 19
_diffrn_reflns_limit_h_min -18
_diffrn_reflns_limit_k_max 12
_diffrn_reflns_limit_k_min -12
_diffrn_reflns_limit_l_max 23
_diffrn_reflns_limit_l_min -24
_diffrn_reflns_number 22036
_diffrn_reflns_theta_full 67.84
_diffrn_reflns_theta_max 67.84
_diffrn_reflns_theta_min 4.31
_exptl_absorpt_coefficient_mu 2.015
_exptl_absorpt_correction_T_max 0.851
_exptl_absorpt_correction_T_min 0.625
_exptl_absorpt_correction_type multi-scan
_exptl_absorpt_process_details
;
CrysAlis (Oxford Diffraction, 2006)
;
_exptl_crystal_colour colorless
_exptl_crystal_density_diffrn 1.262
_exptl_crystal_density_method 'not measured'
_exptl_crystal_description block
_exptl_crystal_F_000 1360
_exptl_crystal_size_max 0.18
_exptl_crystal_size_mid 0.16
_exptl_crystal_size_min 0.12
_refine_diff_density_max 0.457
_refine_diff_density_min -0.229
_refine_diff_density_rms 0.067
_refine_ls_extinction_method none
_refine_ls_goodness_of_fit_ref 0.852
_refine_ls_hydrogen_treatment mixed
_refine_ls_matrix_type full
_refine_ls_number_parameters 423
_refine_ls_number_reflns 6026
_refine_ls_number_restraints 0
_refine_ls_restrained_S_all 0.852
_refine_ls_R_factor_all 0.1401
_refine_ls_R_factor_gt 0.0696
_refine_ls_shift/su_max 0.001
_refine_ls_shift/su_mean 0.000
_refine_ls_structure_factor_coef Fsqd
_refine_ls_weighting_details 'calc w=1/[\s^2^(Fo^2^)+(0.1075P)^2^+0.0000P] where P=(Fo^2^+2Fc^2^)/3'
_refine_ls_weighting_scheme calc
_refine_ls_wR_factor_gt 0.1624
_refine_ls_wR_factor_ref 0.1976
_reflns_number_gt 2655
_reflns_number_total 6026
_reflns_threshold_expression >2\s(I)
_cod_data_source_file C0CC03802D.TXT
_cod_data_source_block 091125-lq01-gj
_cod_original_sg_symbol_H-M 'P 21/c'
_cod_database_code 7105822

loop_
_symmetry_equiv_pos_as_xyz
'x, y, z'
'-x, y+1/2, -z+1/2'
'-x, -y, -z'
'x, -y-1/2, z-1/2'

loop_
_atom_site_label
_atom_site_type_symbol
_atom_site_fract_x
_atom_site_fract_y
_atom_site_fract_z
_atom_site_U_iso_or_equiv
_atom_site_adp_type
_atom_site_occupancy
_atom_site_symmetry_multiplicity
_atom_site_calc_flag
_atom_site_refinement_flags
_atom_site_disorder_assembly
_atom_site_disorder_group
Cl2 Cl 1.44252(8) -0.21349(18) 0.58916(7) 0.1244(6) Uani 1 1 d . . .
Cl1 Cl 0.59726(10) 0.60135(12) 0.71496(9) 0.1252(6) Uani 1 1 d . . .
O1 O 0.8262(2) -0.2501(3) 0.80017(13) 0.0830(8) Uani 1 1 d . . .
O2 O 0.85537(18) -0.3386(3) 0.54210(14) 0.0877(9) Uani 1 1 d . . .
N1 N 0.6997(2) 0.0560(3) 0.69151(14) 0.0645(8) Uani 1 1 d . . .
N2 N 0.8270(2) -0.3398(3) 0.69991(18) 0.0676(9) Uani 1 1 d . . .
N4 N 0.8024(2) -0.2829(3) 0.43869(17) 0.0682(9) Uani 1 1 d . . .
N3 N 1.0832(2) -0.2039(3) 0.48501(15) 0.0661(8) Uani 1 1 d . . .
C26 C 1.0229(2) -0.2747(4) 0.51027(18) 0.0626(9) Uani 1 1 d . . .
C13 C 0.8067(3) -0.2436(4) 0.7408(2) 0.0670(10) Uani 1 1 d . . .
C10 C 0.7091(3) -0.1352(4) 0.64768(18) 0.0721(11) Uani 1 1 d . . .
H10 H 0.7025 -0.2046 0.6188 0.087 Uiso 1 1 calc R . .
C30 C 0.9630(3) -0.1514(4) 0.42758(19) 0.0694(10) Uani 1 1 d . . .
H30 H 0.9231 -0.1149 0.3965 0.083 Uiso 1 1 calc R . .
C33 C 0.7169(2) -0.3070(4) 0.4397(2) 0.0682(10) Uani 1 1 d . . .
C31 C 0.9472(2) -0.2431(4) 0.47492(17) 0.0612(9) Uani 1 1 d . . .
C23 C 1.1701(2) -0.2054(4) 0.51005(19) 0.0667(10) Uani 1 1 d . . .
C25 C 1.3007(3) -0.3184(5) 0.5313(2) 0.0825(12) Uani 1 1 d . . .
H25 H 1.3320 -0.3935 0.5292 0.099 Uiso 1 1 calc R . .
C28 C 1.0463(3) -0.1250(4) 0.4348(2) 0.0721(11) Uani 1 1 d . . .
C5 C 0.7023(3) 0.2812(4) 0.6588(2) 0.0744(11) Uani 1 1 d . . .
H5 H 0.7365 0.2579 0.6278 0.089 Uiso 1 1 calc R . .
C11 C 0.6723(3) -0.0175(4) 0.63697(18) 0.0705(11) Uani 1 1 d . . .
C24 C 1.2170(3) -0.3162(4) 0.5053(2) 0.0746(11) Uani 1 1 d . . .
H24 H 1.1925 -0.3892 0.4846 0.090 Uiso 1 1 calc R . .
C22 C 1.2080(3) -0.0977(4) 0.5398(2) 0.0856(13) Uani 1 1 d . . .
H22 H 1.1770 -0.0228 0.5434 0.103 Uiso 1 1 calc R . .
C32 C 0.8660(2) -0.2926(4) 0.48891(18) 0.0629(9) Uani 1 1 d . . .
C14 C 0.8674(2) -0.4566(3) 0.71911(17) 0.0612(9) Uani 1 1 d . . .
C3 C 0.6263(3) 0.2232(4) 0.7446(2) 0.0786(12) Uani 1 1 d . . .
H3 H 0.6074 0.1608 0.7716 0.094 Uiso 1 1 calc R . .
C27 C 1.0430(3) -0.3676(5) 0.5651(2) 0.0873(13) Uani 1 1 d . . .
H27A H 1.1021 -0.3669 0.5790 0.131 Uiso 1 1 calc R . .
H27B H 1.0260 -0.4531 0.5507 0.131 Uiso 1 1 calc R . .
H27C H 1.0139 -0.3428 0.6008 0.131 Uiso 1 1 calc R . .
C7 C 0.7518(3) -0.0146(4) 0.73618(18) 0.0659(10) Uani 1 1 d . . .
C4 C 0.6769(2) 0.1882(4) 0.69893(18) 0.0634(10) Uani 1 1 d . . .
C1 C 0.6284(3) 0.4422(4) 0.7090(2) 0.0793(12) Uani 1 1 d . . .
C6 C 0.6785(3) 0.4078(4) 0.6631(2) 0.0820(12) Uani 1 1 d . . .
H6 H 0.6962 0.4698 0.6352 0.098 Uiso 1 1 calc R . .
C8 C 0.7939(4) 0.0406(4) 0.7975(2) 0.0993(16) Uani 1 1 d . . .
H8A H 0.7753 0.1280 0.8021 0.149 Uiso 1 1 calc R . .
H8B H 0.8533 0.0400 0.7968 0.149 Uiso 1 1 calc R . .
H8C H 0.7806 -0.0103 0.8336 0.149 Uiso 1 1 calc R . .
C20 C 1.3366(3) -0.2099(5) 0.5598(2) 0.0832(13) Uani 1 1 d . . .
C9 C 0.7586(3) -0.1366(4) 0.70870(18) 0.0656(10) Uani 1 1 d . . .
C34 C 0.6813(3) -0.3407(5) 0.4950(2) 0.0869(13) Uani 1 1 d . . .
H34 H 0.7152 -0.3513 0.5346 0.104 Uiso 1 1 calc R . .
C2 C 0.6034(3) 0.3512(5) 0.7504(2) 0.0858(13) Uani 1 1 d . . .
H2 H 0.5710 0.3753 0.7825 0.103 Uiso 1 1 calc R . .
C15 C 0.8569(3) -0.5175(4) 0.77733(19) 0.0771(12) Uani 1 1 d . . .
H15 H 0.8224 -0.4806 0.8050 0.093 Uiso 1 1 calc R . .
C16 C 0.8965(4) -0.6306(5) 0.7940(3) 0.1066(17) Uani 1 1 d . . .
H16 H 0.8898 -0.6704 0.8333 0.128 Uiso 1 1 calc R . .
C21 C 1.2912(3) -0.0999(5) 0.5642(2) 0.0942(14) Uani 1 1 d . . .
H21 H 1.3166 -0.0263 0.5836 0.113 Uiso 1 1 calc R . .
C29 C 1.0954(3) -0.0393(5) 0.3963(3) 0.1011(16) Uani 1 1 d . . .
H29A H 1.1534 -0.0428 0.4141 0.152 Uiso 1 1 calc R . .
H29B H 1.0756 0.0481 0.3983 0.152 Uiso 1 1 calc R . .
H29C H 1.0891 -0.0677 0.3517 0.152 Uiso 1 1 calc R . .
C19 C 0.9138(3) -0.5158(4) 0.6769(2) 0.0871(13) Uani 1 1 d . . .
H19 H 0.9177 -0.4785 0.6364 0.105 Uiso 1 1 calc R . .
C12 C 0.6103(3) 0.0313(5) 0.5831(2) 0.0969(15) Uani 1 1 d . . .
H12A H 0.5976 0.1201 0.5911 0.145 Uiso 1 1 calc R . .
H12B H 0.5602 -0.0195 0.5807 0.145 Uiso 1 1 calc R . .
H12C H 0.6332 0.0247 0.5426 0.145 Uiso 1 1 calc R . .
C18 C 0.9551(4) -0.6313(5) 0.6939(4) 0.1139(18) Uani 1 1 d . . .
H18 H 0.9878 -0.6701 0.6655 0.137 Uiso 1 1 calc R . .
C35 C 0.5966(3) -0.3584(5) 0.4919(3) 0.1001(15) Uani 1 1 d . . .
H35 H 0.5737 -0.3812 0.5293 0.120 Uiso 1 1 calc R . .
C17 C 0.9473(4) -0.6872(5) 0.7524(4) 0.118(2) Uani 1 1 d . . .
H17 H 0.9759 -0.7634 0.7645 0.142 Uiso 1 1 calc R . .
C38 C 0.6648(3) -0.2959(7) 0.3832(3) 0.121(2) Uani 1 1 d . . .
H38 H 0.6868 -0.2745 0.3452 0.145 Uiso 1 1 calc R . .
C36 C 0.5464(4) -0.3431(6) 0.4353(4) 0.1204(19) Uani 1 1 d . . .
H36 H 0.4889 -0.3517 0.4338 0.145 Uiso 1 1 calc R . .
C37 C 0.5802(4) -0.3153(9) 0.3807(3) 0.161(3) Uani 1 1 d . . .
H37 H 0.5461 -0.3092 0.3410 0.193 Uiso 1 1 calc R . .
H4A H 0.812(3) -0.256(4) 0.399(2) 0.083(14) Uiso 1 1 d . . .
H2A H 0.825(3) -0.314(4) 0.662(2) 0.072(13) Uiso 1 1 d . . .

loop_
_atom_site_aniso_label
_atom_site_aniso_U_11
_atom_site_aniso_U_22
_atom_site_aniso_U_33
_atom_site_aniso_U_23
_atom_site_aniso_U_13
_atom_site_aniso_U_12
Cl2 0.0608(8) 0.2014(16) 0.1103(10) -0.0246(10) 0.0085(6) 0.0060(8)
Cl1 0.1218(12) 0.0729(8) 0.1777(15) -0.0084(8) 0.0076(10) 0.0200(7)
O1 0.115(2) 0.0740(18) 0.0557(17) -0.0044(13) -0.0062(14) 0.0214(16)
O2 0.0686(19) 0.123(2) 0.0710(18) 0.0179(17) 0.0064(14) -0.0075(16)
N1 0.075(2) 0.0553(18) 0.0618(18) 0.0004(15) 0.0027(15) -0.0004(16)
N2 0.092(3) 0.059(2) 0.0518(19) 0.0008(17) 0.0088(16) 0.0035(17)
N4 0.063(2) 0.080(2) 0.060(2) -0.0019(17) 0.0030(16) -0.0017(17)
N3 0.061(2) 0.069(2) 0.0683(19) 0.0003(16) 0.0079(16) -0.0005(16)
C26 0.061(2) 0.066(2) 0.060(2) -0.0045(18) 0.0066(18) -0.0053(19)
C13 0.079(3) 0.059(2) 0.061(2) -0.003(2) 0.005(2) -0.002(2)
C10 0.084(3) 0.068(3) 0.060(2) -0.0059(19) -0.003(2) -0.005(2)
C30 0.063(3) 0.070(3) 0.076(3) 0.009(2) 0.0101(19) 0.009(2)
C33 0.055(3) 0.068(2) 0.081(3) -0.004(2) 0.007(2) 0.0031(18)
C31 0.063(2) 0.060(2) 0.059(2) -0.0027(18) 0.0060(18) 0.0013(18)
C23 0.053(2) 0.076(3) 0.071(2) -0.008(2) 0.0109(18) 0.001(2)
C25 0.071(3) 0.093(3) 0.084(3) 0.000(3) 0.013(2) 0.016(3)
C28 0.074(3) 0.068(3) 0.076(3) 0.007(2) 0.018(2) 0.009(2)
C5 0.072(3) 0.069(3) 0.084(3) 0.006(2) 0.017(2) 0.001(2)
C11 0.080(3) 0.065(3) 0.065(2) -0.002(2) 0.000(2) -0.003(2)
C24 0.073(3) 0.072(3) 0.078(3) -0.008(2) 0.008(2) 0.002(2)
C22 0.068(3) 0.076(3) 0.113(3) -0.027(3) 0.013(2) 0.004(2)
C32 0.059(2) 0.072(2) 0.057(2) 0.0006(19) 0.0044(18) 0.0025(19)
C14 0.070(2) 0.049(2) 0.064(2) 0.0023(18) 0.0035(18) -0.0004(18)
C3 0.093(3) 0.066(3) 0.079(3) 0.013(2) 0.022(2) 0.004(2)
C27 0.074(3) 0.107(3) 0.078(3) 0.023(3) 0.000(2) -0.007(3)
C7 0.080(3) 0.054(2) 0.062(2) 0.0012(19) 0.001(2) -0.0022(19)
C4 0.067(2) 0.055(2) 0.066(2) 0.0037(19) 0.0026(19) -0.0007(18)
C1 0.071(3) 0.066(3) 0.097(3) -0.004(2) -0.006(2) -0.002(2)
C6 0.074(3) 0.064(3) 0.108(3) 0.017(2) 0.013(3) -0.004(2)
C8 0.132(4) 0.069(3) 0.085(3) -0.016(2) -0.031(3) 0.011(3)
C20 0.066(3) 0.110(4) 0.076(3) -0.008(3) 0.018(2) 0.002(3)
C9 0.079(3) 0.057(2) 0.060(2) -0.0046(18) 0.0066(19) -0.005(2)
C34 0.066(3) 0.113(4) 0.083(3) -0.016(3) 0.017(2) 0.005(2)
C2 0.092(3) 0.085(3) 0.082(3) -0.006(3) 0.019(2) 0.013(3)
C15 0.107(4) 0.054(2) 0.070(3) 0.003(2) 0.011(2) 0.005(2)
C16 0.152(5) 0.069(3) 0.094(3) 0.007(3) -0.005(3) 0.005(3)
C21 0.069(3) 0.104(4) 0.110(4) -0.033(3) 0.012(3) -0.008(3)
C29 0.086(3) 0.099(4) 0.122(4) 0.035(3) 0.025(3) 0.002(3)
C19 0.092(3) 0.072(3) 0.103(3) -0.002(2) 0.035(3) 0.004(3)
C12 0.117(4) 0.087(3) 0.077(3) 0.004(2) -0.023(3) -0.005(3)
C18 0.104(4) 0.085(4) 0.158(6) -0.009(4) 0.039(4) 0.017(3)
C35 0.071(4) 0.122(4) 0.112(4) -0.018(3) 0.030(3) -0.002(3)
C17 0.127(5) 0.070(3) 0.152(6) 0.010(4) -0.005(4) 0.021(3)
C38 0.064(3) 0.197(6) 0.096(4) 0.047(4) -0.011(3) -0.018(3)
C36 0.060(3) 0.153(5) 0.145(5) 0.011(4) 0.003(4) -0.001(3)
C37 0.071(4) 0.277(10) 0.125(5) 0.064(6) -0.025(3) -0.027(5)

loop_
_atom_type_symbol
_atom_type_description
_atom_type_scat_dispersion_real
_atom_type_scat_dispersion_imag
_atom_type_scat_source
C C 0.0181 0.0091 'International Tables Vol C Tables 4.2.6.8 and 6.1.1.4'
H H 0.0000 0.0000 'International Tables Vol C Tables 4.2.6.8 and 6.1.1.4'
N N 0.0311 0.0180 'International Tables Vol C Tables 4.2.6.8 and 6.1.1.4'
O O 0.0492 0.0322 'International Tables Vol C Tables 4.2.6.8 and 6.1.1.4'
Cl Cl 0.3639 0.7018 'International Tables Vol C Tables 4.2.6.8 and 6.1.1.4'

loop_
_geom_angle_atom_site_label_1
_geom_angle_atom_site_label_2
_geom_angle_atom_site_label_3
_geom_angle
_geom_angle_site_symmetry_1
_geom_angle_site_symmetry_3
_geom_angle_publ_flag
C7 N1 C11 111.0(3) . . ?
C7 N1 C4 125.4(3) . . ?
C11 N1 C4 123.6(3) . . ?
C13 N2 C14 126.0(4) . . ?
C13 N2 H2A 111(3) . . ?
C14 N2 H2A 121(3) . . ?
C32 N4 C33 128.2(4) . . ?
C32 N4 H4A 121(3) . . ?
C33 N4 H4A 111(3) . . ?
C26 N3 C28 109.9(3) . . ?
C26 N3 C23 124.5(3) . . ?
C28 N3 C23 125.5(3) . . ?
N3 C26 C31 107.2(3) . . ?
N3 C26 C27 122.5(4) . . ?
C31 C26 C27 130.3(4) . . ?
O1 C13 N2 121.7(4) . . ?
O1 C13 C9 123.2(3) . . ?
N2 C13 C9 115.1(4) . . ?
C11 C10 C9 110.0(3) . . ?
C11 C10 H10 125.0 . . ?
C9 C10 H10 125.0 . . ?
C28 C30 C31 108.9(4) . . ?
C28 C30 H30 125.6 . . ?
C31 C30 H30 125.6 . . ?
C38 C33 C34 117.0(4) . . ?
C38 C33 N4 118.4(4) . . ?
C34 C33 N4 124.6(4) . . ?
C26 C31 C30 107.4(3) . . ?
C26 C31 C32 124.4(3) . . ?
C30 C31 C32 128.1(4) . . ?
C22 C23 C24 119.1(4) . . ?
C22 C23 N3 120.7(4) . . ?
C24 C23 N3 120.2(4) . . ?
C20 C25 C24 119.5(4) . . ?
C20 C25 H25 120.2 . . ?
C24 C25 H25 120.2 . . ?
C30 C28 N3 106.6(3) . . ?
C30 C28 C29 130.4(4) . . ?
N3 C28 C29 122.9(4) . . ?
C4 C5 C6 121.6(4) . . ?
C4 C5 H5 119.2 . . ?
C6 C5 H5 119.2 . . ?
C10 C11 N1 105.8(3) . . ?
C10 C11 C12 131.6(4) . . ?
N1 C11 C12 122.6(4) . . ?
C23 C24 C25 120.0(4) . . ?
C23 C24 H24 120.0 . . ?
C25 C24 H24 120.0 . . ?
C21 C22 C23 120.5(4) . . ?
C21 C22 H22 119.7 . . ?
C23 C22 H22 119.7 . . ?
O2 C32 N4 122.0(4) . . ?
O2 C32 C31 122.8(3) . . ?
N4 C32 C31 115.2(3) . . ?
C19 C14 C15 119.4(4) . . ?
C19 C14 N2 118.5(4) . . ?
C15 C14 N2 122.0(4) . . ?
C4 C3 C2 120.1(4) . . ?
C4 C3 H3 120.0 . . ?
C2 C3 H3 120.0 . . ?
C26 C27 H27A 109.5 . . ?
C26 C27 H27B 109.5 . . ?
H27A C27 H27B 109.5 . . ?
C26 C27 H27C 109.5 . . ?
H27A C27 H27C 109.5 . . ?
H27B C27 H27C 109.5 . . ?
N1 C7 C9 106.2(3) . . ?
N1 C7 C8 123.1(3) . . ?
C9 C7 C8 130.5(4) . . ?
C5 C4 C3 118.9(4) . . ?
C5 C4 N1 120.3(4) . . ?
C3 C4 N1 120.7(3) . . ?
C2 C1 C6 120.2(4) . . ?
C2 C1 Cl1 119.8(4) . . ?
C6 C1 Cl1 119.9(4) . . ?
C5 C6 C1 119.2(4) . . ?
C5 C6 H6 120.4 . . ?
C1 C6 H6 120.4 . . ?
C7 C8 H8A 109.5 . . ?
C7 C8 H8B 109.5 . . ?
H8A C8 H8B 109.5 . . ?
C7 C8 H8C 109.5 . . ?
H8A C8 H8C 109.5 . . ?
H8B C8 H8C 109.5 . . ?
C25 C20 C21 121.0(4) . . ?
C25 C20 Cl2 118.6(4) . . ?
C21 C20 Cl2 120.5(4) . . ?
C7 C9 C10 107.0(4) . . ?
C7 C9 C13 124.4(4) . . ?
C10 C9 C13 128.6(4) . . ?
C35 C34 C33 120.8(5) . . ?
C35 C34 H34 119.6 . . ?
C33 C34 H34 119.6 . . ?
C1 C2 C3 120.0(4) . . ?
C1 C2 H2 120.0 . . ?
C3 C2 H2 120.0 . . ?
C16 C15 C14 120.3(4) . . ?
C16 C15 H15 119.8 . . ?
C14 C15 H15 119.8 . . ?
C15 C16 C17 120.1(5) . . ?
C15 C16 H16 120.0 . . ?
C17 C16 H16 120.0 . . ?
C20 C21 C22 119.9(4) . . ?
C20 C21 H21 120.1 . . ?
C22 C21 H21 120.1 . . ?
C28 C29 H29A 109.5 . . ?
C28 C29 H29B 109.5 . . ?
H29A C29 H29B 109.5 . . ?
C28 C29 H29C 109.5 . . ?
H29A C29 H29C 109.5 . . ?
H29B C29 H29C 109.5 . . ?
C14 C19 C18 120.5(5) . . ?
C14 C19 H19 119.8 . . ?
C18 C19 H19 119.8 . . ?
C11 C12 H12A 109.5 . . ?
C11 C12 H12B 109.5 . . ?
H12A C12 H12B 109.5 . . ?
C11 C12 H12C 109.5 . . ?
H12A C12 H12C 109.5 . . ?
H12B C12 H12C 109.5 . . ?
C17 C18 C19 119.6(5) . . ?
C17 C18 H18 120.2 . . ?
C19 C18 H18 120.2 . . ?
C36 C35 C34 120.6(5) . . ?
C36 C35 H35 119.7 . . ?
C34 C35 H35 119.7 . . ?
C18 C17 C16 120.0(5) . . ?
C18 C17 H17 120.0 . . ?
C16 C17 H17 120.0 . . ?
C33 C38 C37 121.7(5) . . ?
C33 C38 H38 119.2 . . ?
C37 C38 H38 119.2 . . ?
C35 C36 C37 119.5(5) . . ?
C35 C36 H36 120.3 . . ?
C37 C36 H36 120.3 . . ?
C36 C37 C38 120.4(6) . . ?
C36 C37 H37 119.8 . . ?
C38 C37 H37 119.8 . . ?

loop_
_geom_bond_atom_site_label_1
_geom_bond_atom_site_label_2
_geom_bond_distance
_geom_bond_site_symmetry_2
_geom_bond_publ_flag
Cl2 C20 1.739(5) . ?
Cl1 C1 1.728(5) . ?
O1 C13 1.229(5) . ?
O2 C32 1.230(4) . ?
N1 C7 1.375(5) . ?
N1 C11 1.384(5) . ?
N1 C4 1.427(5) . ?
N2 C13 1.371(5) . ?
N2 C14 1.405(5) . ?
N2 H2A 0.82(4) . ?
N4 C32 1.366(5) . ?
N4 C33 1.404(5) . ?
N4 H4A 0.89(5) . ?
N3 C26 1.373(5) . ?
N3 C28 1.391(5) . ?
N3 C23 1.431(5) . ?
C26 C31 1.378(5) . ?
C26 C27 1.488(6) . ?
C13 C9 1.460(6) . ?
C10 C11 1.358(6) . ?
C10 C9 1.403(6) . ?
C10 H10 0.9300 . ?
C30 C28 1.361(6) . ?
C30 C31 1.409(5) . ?
C30 H30 0.9300 . ?
C33 C38 1.352(7) . ?
C33 C34 1.390(6) . ?
C31 C32 1.470(5) . ?
C23 C22 1.376(6) . ?
C23 C24 1.383(6) . ?
C25 C20 1.360(7) . ?
C25 C24 1.386(6) . ?
C25 H25 0.9300 . ?
C28 C29 1.486(6) . ?
C5 C4 1.367(5) . ?
C5 C6 1.370(6) . ?
C5 H5 0.9300 . ?
C11 C12 1.485(6) . ?
C24 H24 0.9300 . ?
C22 C21 1.372(7) . ?
C22 H22 0.9300 . ?
C14 C19 1.366(5) . ?
C14 C15 1.388(5) . ?
C3 C4 1.374(6) . ?
C3 C2 1.381(6) . ?
C3 H3 0.9300 . ?
C27 H27A 0.9600 . ?
C27 H27B 0.9600 . ?
C27 H27C 0.9600 . ?
C7 C9 1.393(5) . ?
C7 C8 1.473(6) . ?
C1 C2 1.368(6) . ?
C1 C6 1.372(6) . ?
C6 H6 0.9300 . ?
C8 H8A 0.9600 . ?
C8 H8B 0.9600 . ?
C8 H8C 0.9600 . ?
C20 C21 1.361(7) . ?
C34 C35 1.373(7) . ?
C34 H34 0.9300 . ?
C2 H2 0.9300 . ?
C15 C16 1.355(7) . ?
C15 H15 0.9300 . ?
C16 C17 1.392(8) . ?
C16 H16 0.9300 . ?
C21 H21 0.9300 . ?
C29 H29A 0.9600 . ?
C29 H29B 0.9600 . ?
C29 H29C 0.9600 . ?
C19 C18 1.389(7) . ?
C19 H19 0.9300 . ?
C12 H12A 0.9600 . ?
C12 H12B 0.9600 . ?
C12 H12C 0.9600 . ?
C18 C17 1.361(8) . ?
C18 H18 0.9300 . ?
C35 C36 1.343(8) . ?
C35 H35 0.9300 . ?
C17 H17 0.9300 . ?
C38 C37 1.373(8) . ?
C38 H38 0.9300 . ?
C36 C37 1.347(9) . ?
C36 H36 0.9300 . ?
C37 H37 0.9300 . ?
